data_4027950
loop_
_publ_author_name
'Laura G\'omez'
'Merc\`e Canta'
'David Font'
'Irene Prat'
'Xavi Ribas'
'Miquel Costas'

_publ_section_title
;
 Regioselective Oxidation of Nonactivated Alkyl C-H Groups Using Highly
 Structured Non-Heme Iron Catalysts
;
_journal_name_full 'Journal of Organic Chemistry'
_journal_page_first 1421
_journal_page_last 1433
_journal_paper_doi 10.1021/jo302196q
_journal_volume 78
_journal_year 2013
_chemical_absolute_configuration ad
_chemical_formula_moiety 'C36 H48 F6 Fe N4 O6 S2, 2(C4 H10 O)'
_chemical_formula_sum 'C44 H68 F6 Fe N4 O8 S2'
_chemical_formula_weight 1014.99
_chemical_name_systematic
; 
 ? 
;
_space_group_IT_number 152
_symmetry_cell_setting trigonal
_symmetry_space_group_name_Hall 'P 31 2"'
_symmetry_space_group_name_H-M 'P 31 2 1'
_atom_sites_solution_hydrogens geom
_atom_sites_solution_primary direct
_atom_sites_solution_secondary difmap
_audit_creation_method SHELXL-97
_cell_angle_alpha 90.00
_cell_angle_beta 90.00
_cell_angle_gamma 120.00
_cell_formula_units_Z 3
_cell_length_a 18.797(3)
_cell_length_b 18.797(3)
_cell_length_c 12.998(4)
_cell_measurement_reflns_used 7505
_cell_measurement_temperature 100(2)
_cell_measurement_theta_max 27.51
_cell_measurement_theta_min 2.17
_cell_volume 3977.3(15)
_computing_cell_refinement 'Bruker SMART'
_computing_data_collection 'Bruker SMART'
_computing_data_reduction 'Bruker SAINT'
_computing_molecular_graphics 'Bruker SHELXTL'
_computing_publication_material 'Bruker SHELXTL'
_computing_structure_refinement 'Bruker SHELXTL'
_computing_structure_solution 'Bruker SHELXTL'
_diffrn_ambient_temperature 100(2)
_diffrn_measured_fraction_theta_full 0.941
_diffrn_measured_fraction_theta_max 0.941
_diffrn_measurement_device_type 'CCD area detector'
_diffrn_measurement_method 'phi and omega scans'
_diffrn_radiation_monochromator graphite
_diffrn_radiation_source 'fine-focus sealed tube'
_diffrn_radiation_type MoK\a
_diffrn_radiation_wavelength 0.71073
_diffrn_reflns_av_R_equivalents 0.0581
_diffrn_reflns_av_sigmaI/netI 0.0642
_diffrn_reflns_limit_h_max 24
_diffrn_reflns_limit_h_min -24
_diffrn_reflns_limit_k_max 24
_diffrn_reflns_limit_k_min -24
_diffrn_reflns_limit_l_max 17
_diffrn_reflns_limit_l_min -17
_diffrn_reflns_number 38824
_diffrn_reflns_theta_full 28.22
_diffrn_reflns_theta_max 28.22
_diffrn_reflns_theta_min 2.00
_exptl_absorpt_coefficient_mu 0.434
_exptl_absorpt_correction_T_max 1.0
_exptl_absorpt_correction_T_min 0.770876
_exptl_absorpt_correction_type empirical
_exptl_absorpt_process_details 'SADABS v2.10 BRUKER 2001'
_exptl_crystal_colour yellow
_exptl_crystal_density_diffrn 1.271
_exptl_crystal_description block
_exptl_crystal_F_000 1608
_exptl_crystal_size_max 0.3
_exptl_crystal_size_mid 0.3
_exptl_crystal_size_min 0.15
_platon_squeeze_details
;

 One eter molecule per assymetric unit which was disrodered over a special
 position was removed because it didn't refine properly.

;
_refine_diff_density_max 0.348
_refine_diff_density_min -0.229
_refine_diff_density_rms 0.066
_refine_ls_abs_structure_details 'Flack H D (1983), Acta Cryst. A39, 876-881'
_refine_ls_abs_structure_Flack 0.006(14)
_refine_ls_extinction_method none
_refine_ls_goodness_of_fit_ref 1.002
_refine_ls_hydrogen_treatment constr
_refine_ls_matrix_type full
_refine_ls_number_parameters 316
_refine_ls_number_reflns 6235
_refine_ls_number_restraints 3
_refine_ls_restrained_S_all 1.002
_refine_ls_R_factor_all 0.0450
_refine_ls_R_factor_gt 0.0406
_refine_ls_shift/su_max 0.001
_refine_ls_shift/su_mean 0.000
_refine_ls_structure_factor_coef Fsqd
_refine_ls_weighting_details 'calc w=1/[\s^2^(Fo^2^)+(0.0570P)^2^+0.0000P] where P=(Fo^2^+2Fc^2^)/3'
_refine_ls_weighting_scheme calc
_refine_ls_wR_factor_gt 0.1029
_refine_ls_wR_factor_ref 0.1044
_reflns_number_gt 5500
_reflns_number_total 6235
_reflns_threshold_expression >2sigma(I)
_cod_data_source_file jo302196q_si_001.cif
_cod_data_source_block df044
_cod_original_cell_volume 3977.2(16)
_cod_original_sg_symbol_H-M 'P 3 1 21'
_cod_database_code 4027950

loop_
_symmetry_equiv_pos_as_xyz
'x, y, z'
'-y, x-y, z+1/3'
'-x+y, -x, z+2/3'
'y, x, -z'
'x-y, -y, -z+2/3'
'-x, -x+y, -z+1/3'

loop_
_atom_site_label
_atom_site_type_symbol
_atom_site_fract_x
_atom_site_fract_y
_atom_site_fract_z
_atom_site_U_iso_or_equiv
_atom_site_adp_type
_atom_site_occupancy
_atom_site_symmetry_multiplicity
_atom_site_calc_flag
_atom_site_refinement_flags
_atom_site_disorder_assembly
_atom_site_disorder_group
Fe1 Fe 0.46894(2) 0.46894(2) 0.0000 0.02460(10) Uani 1 2 d S A .
N1 N 0.43297(10) 0.51526(11) 0.12825(12) 0.0265(3) Uani 1 1 d . . .
O1 O 0.42503(11) 0.35663(10) 0.08111(14) 0.0445(4) Uani 1 1 d . . .
C1 C 0.40728(12) 0.47952(12) 0.22108(15) 0.0270(4) Uani 1 1 d . . .
H1A H 0.4071 0.4297 0.2343 0.032 Uiso 1 1 calc R . .
N2 N 0.60076(10) 0.51937(10) 0.04209(12) 0.0266(3) Uani 1 1 d . . .
C2 C 0.38122(12) 0.51196(12) 0.29804(15) 0.0268(4) Uani 1 1 d . . .
C3 C 0.35324(14) 0.47458(13) 0.40261(16) 0.0322(4) Uani 1 1 d . . .
H3A H 0.3540 0.4226 0.4164 0.039 Uiso 1 1 calc R . .
C4 C 0.27063(15) 0.47262(14) 0.42293(18) 0.0389(5) Uani 1 1 d . . .
H4A H 0.2374 0.4647 0.3604 0.047 Uiso 1 1 calc R . .
H4B H 0.2371 0.4348 0.4787 0.047 Uiso 1 1 calc R . .
C5 C 0.32380(14) 0.56325(14) 0.45677(16) 0.0349(5) Uani 1 1 d . . .
H5A H 0.3008 0.5806 0.5147 0.042 Uiso 1 1 calc R . .
C6 C 0.34936(13) 0.61847(13) 0.36225(15) 0.0304(4) Uani 1 1 d . . .
H6A H 0.3019 0.6226 0.3367 0.036 Uiso 1 1 calc R . .
H6B H 0.3935 0.6743 0.3812 0.036 Uiso 1 1 calc R . .
C7 C 0.37977(12) 0.58450(13) 0.27775(14) 0.0268(4) Uani 1 1 d . . .
C8 C 0.40814(12) 0.62236(13) 0.18369(16) 0.0272(4) Uani 1 1 d . . .
H8A H 0.4097 0.6726 0.1692 0.033 Uiso 1 1 calc R . .
C9 C 0.43446(12) 0.58689(12) 0.11028(15) 0.0263(4) Uani 1 1 d . . .
C10 C 0.39289(16) 0.54376(16) 0.48758(16) 0.0373(5) Uani 1 1 d . . .
C11 C 0.48147(17) 0.61152(17) 0.4773(2) 0.0455(6) Uani 1 1 d . . .
H11A H 0.4931 0.6547 0.5277 0.068 Uiso 1 1 calc R . .
H11B H 0.4909 0.6346 0.4077 0.068 Uiso 1 1 calc R . .
H11C H 0.5178 0.5890 0.4897 0.068 Uiso 1 1 calc R . .
C12 C 0.3799(2) 0.5072(2) 0.59601(19) 0.0562(7) Uani 1 1 d . . .
H12A H 0.3938 0.5506 0.6471 0.084 Uiso 1 1 calc R . .
H12B H 0.4153 0.4833 0.6059 0.084 Uiso 1 1 calc R . .
H12C H 0.3223 0.4644 0.6044 0.084 Uiso 1 1 calc R . .
C13 C 0.62423(13) 0.46190(13) -0.00504(16) 0.0298(4) Uani 1 1 d . A .
H13A H 0.6056 0.4133 0.0399 0.036 Uiso 1 1 calc R . .
H13B H 0.6848 0.4894 -0.0105 0.036 Uiso 1 1 calc R . .
C14 C 0.60860(13) 0.51929(13) 0.15583(15) 0.0312(4) Uani 1 1 d . A .
H14A H 0.6621 0.5257 0.1738 0.047 Uiso 1 1 calc R . .
H14B H 0.5648 0.4672 0.1836 0.047 Uiso 1 1 calc R . .
H14C H 0.6040 0.5649 0.1851 0.047 Uiso 1 1 calc R . .
C15 C 0.65043(13) 0.60374(13) -0.00454(17) 0.0319(4) Uani 1 1 d . A .
H15A H 0.6560 0.5959 -0.0796 0.038 Uiso 1 1 calc R . .
C16 C 0.73819(14) 0.65344(16) 0.0397(2) 0.0424(5) Uani 1 1 d . . .
H16A H 0.7351 0.6590 0.1151 0.051 Uiso 1 1 calc R A .
H16B H 0.7682 0.6235 0.0267 0.051 Uiso 1 1 calc R . .
C17 C 0.78551(17) 0.73947(18) -0.0092(3) 0.0580(7) Uani 1 1 d . A .
H17A H 0.8411 0.7704 0.0212 0.070 Uiso 1 1 calc R . .
H17B H 0.7915 0.7343 -0.0841 0.070 Uiso 1 1 calc R . .
S1 S 0.42557(9) 0.27853(9) 0.09089(15) 0.0327(3) Uani 0.591(3) 1 d P A 1
O2 O 0.4307(3) 0.2513(2) 0.1932(3) 0.0596(10) Uani 0.591(3) 1 d P A 1
O3 O 0.4689(2) 0.2651(2) 0.0113(3) 0.0543(9) Uani 0.591(3) 1 d P A 1
C18 C 0.3135(5) 0.2082(4) 0.0614(7) 0.081(2) Uani 0.591(3) 1 d P A 1
F1 F 0.3031(5) 0.1329(3) 0.0556(6) 0.155(3) Uani 0.591(3) 1 d P A 1
F2 F 0.2672(3) 0.2147(4) 0.1245(6) 0.137(2) Uani 0.591(3) 1 d P A 1
F3 F 0.3014(4) 0.2280(4) -0.0354(5) 0.132(2) Uani 0.591(3) 1 d P A 1
S1' S 0.41807(13) 0.28790(13) 0.1295(2) 0.0326(5) Uani 0.409(3) 1 d P A 2
O2' O 0.4992(3) 0.3074(3) 0.1630(4) 0.0477(12) Uani 0.409(3) 1 d P A 2
O3' O 0.3532(4) 0.2509(3) 0.2053(3) 0.0564(13) Uani 0.409(3) 1 d P A 2
C18' C 0.3912(3) 0.2133(2) 0.0353(4) 0.0513(16) Uani 0.409(3) 1 d PD A 2
F1' F 0.3889(4) 0.1424(3) 0.0706(4) 0.0699(14) Uani 0.409(3) 1 d PD A 2
F2' F 0.4442(3) 0.2392(3) -0.0485(4) 0.0665(13) Uani 0.409(3) 1 d PD A 2
F3' F 0.3133(3) 0.1852(3) -0.0052(5) 0.0676(14) Uani 0.409(3) 1 d PD A 2

loop_
_atom_site_aniso_label
_atom_site_aniso_U_11
_atom_site_aniso_U_22
_atom_site_aniso_U_33
_atom_site_aniso_U_23
_atom_site_aniso_U_13
_atom_site_aniso_U_12
Fe1 0.03213(15) 0.03213(15) 0.01462(17) -0.00188(7) 0.00188(7) 0.01986(17)
N1 0.0365(8) 0.0340(9) 0.0161(8) -0.0019(6) 0.0001(6) 0.0230(7)
O1 0.0611(11) 0.0361(8) 0.0434(10) 0.0051(7) 0.0200(8) 0.0297(8)
C1 0.0364(9) 0.0318(9) 0.0200(10) -0.0009(7) -0.0002(7) 0.0225(8)
N2 0.0354(8) 0.0341(9) 0.0147(8) 0.0003(6) 0.0007(6) 0.0207(7)
C2 0.0317(9) 0.0369(10) 0.0169(9) -0.0019(7) 0.0002(7) 0.0210(8)
C3 0.0476(12) 0.0402(11) 0.0198(10) 0.0023(8) 0.0091(8) 0.0302(10)
C4 0.0485(13) 0.0434(11) 0.0322(12) 0.0029(9) 0.0147(10) 0.0287(10)
C5 0.0514(12) 0.0467(11) 0.0199(10) -0.0007(8) 0.0069(8) 0.0346(10)
C6 0.0417(11) 0.0430(11) 0.0194(9) -0.0057(8) 0.0002(8) 0.0308(9)
C7 0.0321(9) 0.0386(10) 0.0168(9) -0.0063(7) -0.0029(7) 0.0231(8)
C8 0.0377(10) 0.0347(10) 0.0191(10) -0.0046(7) -0.0058(7) 0.0256(9)
C9 0.0328(9) 0.0358(10) 0.0152(9) -0.0013(7) -0.0035(7) 0.0208(8)
C10 0.0593(14) 0.0541(13) 0.0165(9) -0.0002(9) 0.0020(9) 0.0419(11)
C11 0.0594(15) 0.0600(15) 0.0323(13) -0.0123(11) -0.0162(11) 0.0412(13)
C12 0.105(2) 0.0770(19) 0.0191(12) 0.0047(11) 0.0069(12) 0.0694(19)
C13 0.0376(10) 0.0420(11) 0.0184(10) 0.0003(8) -0.0005(7) 0.0264(9)
C14 0.0361(10) 0.0438(11) 0.0184(10) -0.0036(8) -0.0041(7) 0.0235(9)
C15 0.0351(10) 0.0375(11) 0.0226(11) 0.0032(8) 0.0010(8) 0.0178(9)
C16 0.0345(11) 0.0464(13) 0.0412(14) 0.0031(10) -0.0044(9) 0.0164(10)
C17 0.0367(13) 0.0488(15) 0.073(2) 0.0107(14) -0.0044(13) 0.0099(11)
S1 0.0468(6) 0.0396(6) 0.0221(8) -0.0006(5) -0.0012(5) 0.0294(5)
O2 0.094(3) 0.072(2) 0.0351(18) 0.0074(16) -0.0020(17) 0.058(2)
O3 0.076(2) 0.051(2) 0.051(2) 0.0093(17) 0.0239(19) 0.0434(18)
C18 0.094(5) 0.055(3) 0.073(4) -0.011(3) -0.017(4) 0.021(3)
F1 0.165(6) 0.048(2) 0.176(6) -0.025(3) -0.024(5) -0.004(3)
F2 0.056(2) 0.153(5) 0.169(6) 0.025(4) 0.032(3) 0.029(3)
F3 0.136(4) 0.110(4) 0.126(4) -0.033(3) -0.089(4) 0.044(3)
S1' 0.0452(9) 0.0345(8) 0.0255(12) 0.0034(8) 0.0030(8) 0.0254(6)
O2' 0.059(3) 0.052(3) 0.043(3) -0.004(2) -0.010(2) 0.036(2)
O3' 0.086(4) 0.061(3) 0.031(2) 0.0123(19) 0.015(2) 0.042(3)
C18' 0.065(4) 0.050(4) 0.048(4) -0.007(3) -0.006(3) 0.035(3)
F1' 0.098(4) 0.039(2) 0.079(3) 0.001(2) -0.003(3) 0.039(2)
F2' 0.098(4) 0.063(3) 0.047(3) -0.010(2) 0.011(3) 0.047(3)
F3' 0.074(3) 0.046(3) 0.079(4) -0.008(3) -0.022(3) 0.027(2)

loop_
_atom_type_symbol
_atom_type_description
_atom_type_scat_dispersion_real
_atom_type_scat_dispersion_imag
_atom_type_scat_source
C C 0.0033 0.0016 'International Tables Vol C Tables 4.2.6.8 and 6.1.1.4'
H H 0.0000 0.0000 'International Tables Vol C Tables 4.2.6.8 and 6.1.1.4'
N N 0.0061 0.0033 'International Tables Vol C Tables 4.2.6.8 and 6.1.1.4'
O O 0.0106 0.0060 'International Tables Vol C Tables 4.2.6.8 and 6.1.1.4'
F F 0.0171 0.0103 'International Tables Vol C Tables 4.2.6.8 and 6.1.1.4'
S S 0.1246 0.1234 'International Tables Vol C Tables 4.2.6.8 and 6.1.1.4'
Fe Fe 0.3463 0.8444 'International Tables Vol C Tables 4.2.6.8 and 6.1.1.4'

loop_
_geom_angle_atom_site_label_1
_geom_angle_atom_site_label_2
_geom_angle_atom_site_label_3
_geom_angle
_geom_angle_site_symmetry_1
_geom_angle_site_symmetry_3
O1 Fe1 O1 92.48(11) 4 .
O1 Fe1 N1 95.16(6) 4 .
O1 Fe1 N1 88.44(7) . .
O1 Fe1 N1 88.44(7) 4 4
O1 Fe1 N1 95.16(6) . 4
N1 Fe1 N1 174.80(10) . 4
O1 Fe1 N2 164.39(6) 4 .
O1 Fe1 N2 95.60(7) . .
N1 Fe1 N2 98.38(6) . .
N1 Fe1 N2 77.57(6) 4 .
O1 Fe1 N2 95.60(7) 4 4
O1 Fe1 N2 164.39(6) . 4
N1 Fe1 N2 77.57(6) . 4
N1 Fe1 N2 98.38(6) 4 4
N2 Fe1 N2 79.85(8) . 4
C1 N1 C9 118.33(16) . .
C1 N1 Fe1 127.01(13) . .
C9 N1 Fe1 114.63(13) . .
S1' O1 S1 22.76(8) . .
S1' O1 Fe1 164.34(15) . .
S1 O1 Fe1 146.90(13) . .
N1 C1 C2 123.08(18) . .
N1 C1 H1A 118.5 . .
C2 C1 H1A 118.5 . .
C14 N2 C13 110.09(15) . .
C14 N2 C15 113.04(16) . .
C13 N2 C15 110.23(15) . .
C14 N2 Fe1 109.44(12) . .
C13 N2 Fe1 105.06(12) . .
C15 N2 Fe1 108.66(11) . .
C1 C2 C7 118.44(18) . .
C1 C2 C3 124.61(18) . .
C7 C2 C3 116.95(17) . .
C2 C3 C4 106.08(17) . .
C2 C3 C10 109.72(18) . .
C4 C3 C10 87.44(16) . .
C2 C3 H3A 116.6 . .
C4 C3 H3A 116.6 . .
C10 C3 H3A 116.6 . .
C5 C4 C3 86.24(17) . .
C5 C4 H4A 114.3 . .
C3 C4 H4A 114.3 . .
C5 C4 H4B 114.3 . .
C3 C4 H4B 114.3 . .
H4A C4 H4B 111.4 . .
C6 C5 C4 109.35(17) . .
C6 C5 C10 110.46(18) . .
C4 C5 C10 88.28(17) . .
C6 C5 H5A 115.2 . .
C4 C5 H5A 115.2 . .
C10 C5 H5A 115.2 . .
C7 C6 C5 110.72(16) . .
C7 C6 H6A 109.5 . .
C5 C6 H6A 109.5 . .
C7 C6 H6B 109.5 . .
C5 C6 H6B 109.5 . .
H6A C6 H6B 108.1 . .
C8 C7 C2 118.52(17) . .
C8 C7 C6 123.60(18) . .
C2 C7 C6 117.86(17) . .
C7 C8 C9 119.96(18) . .
C7 C8 H8A 120.0 . .
C9 C8 H8A 120.0 . .
N1 C9 C8 121.60(18) . .
N1 C9 C13 116.90(17) . 4
C8 C9 C13 121.43(18) . 4
C11 C10 C12 108.7(2) . .
C11 C10 C5 118.2(2) . .
C12 C10 C5 112.0(2) . .
C11 C10 C3 119.88(18) . .
C12 C10 C3 111.7(2) . .
C5 C10 C3 84.76(16) . .
C10 C11 H11A 109.5 . .
C10 C11 H11B 109.5 . .
H11A C11 H11B 109.5 . .
C10 C11 H11C 109.5 . .
H11A C11 H11C 109.5 . .
H11B C11 H11C 109.5 . .
C10 C12 H12A 109.5 . .
C10 C12 H12B 109.5 . .
H12A C12 H12B 109.5 . .
C10 C12 H12C 109.5 . .
H12A C12 H12C 109.5 . .
H12B C12 H12C 109.5 . .
N2 C13 C9 111.48(16) . 4
N2 C13 H13A 109.3 . .
C9 C13 H13A 109.3 4 .
N2 C13 H13B 109.3 . .
C9 C13 H13B 109.3 4 .
H13A C13 H13B 108.0 . .
N2 C14 H14A 109.5 . .
N2 C14 H14B 109.5 . .
H14A C14 H14B 109.5 . .
N2 C14 H14C 109.5 . .
H14A C14 H14C 109.5 . .
H14B C14 H14C 109.5 . .
N2 C15 C15 110.03(14) . 4
N2 C15 C16 113.51(17) . .
C15 C15 C16 111.80(16) 4 .
N2 C15 H15A 107.0 . .
C15 C15 H15A 107.0 4 .
C16 C15 H15A 107.0 . .
C17 C16 C15 111.3(2) . .
C17 C16 H16A 109.4 . .
C15 C16 H16A 109.4 . .
C17 C16 H16B 109.4 . .
C15 C16 H16B 109.4 . .
H16A C16 H16B 108.0 . .
C17 C17 C16 109.8(2) 4 .
C17 C17 H17A 109.7 4 .
C16 C17 H17A 109.7 . .
C17 C17 H17B 109.7 4 .
C16 C17 H17B 109.7 . .
H17A C17 H17B 108.2 . .
O3 S1 O2 117.5(2) . .
O3 S1 O1 113.86(19) . .
O2 S1 O1 117.8(2) . .
O3 S1 C18 105.5(4) . .
O2 S1 C18 100.9(3) . .
O1 S1 C18 96.8(3) . .
F2 C18 F1 113.8(8) . .
F2 C18 F3 111.2(8) . .
F1 C18 F3 106.4(7) . .
F2 C18 S1 112.9(6) . .
F1 C18 S1 106.0(6) . .
F3 C18 S1 106.1(6) . .
O1 S1' O2' 107.7(3) . .
O1 S1' O3' 114.9(3) . .
O2' S1' O3' 116.5(4) . .
O1 S1' C18' 106.7(2) . .
O2' S1' C18' 105.1(3) . .
O3' S1' C18' 104.9(3) . .
F3' C18' F1' 103.9(4) . .
F3' C18' F2' 105.8(5) . .
F1' C18' F2' 105.6(4) . .
F3' C18' S1' 113.5(4) . .
F1' C18' S1' 113.5(3) . .
F2' C18' S1' 113.7(4) . .

loop_
_geom_bond_atom_site_label_1
_geom_bond_atom_site_label_2
_geom_bond_distance
_geom_bond_site_symmetry_2
Fe1 O1 2.1229(16) 4
Fe1 O1 2.1229(16) .
Fe1 N1 2.1407(16) .
Fe1 N1 2.1407(16) 4
Fe1 N2 2.2335(17) .
Fe1 N2 2.2335(17) 4
N1 C1 1.348(3) .
N1 C9 1.353(3) .
O1 S1' 1.383(3) .
O1 S1 1.479(2) .
C1 C2 1.382(3) .
C1 H1A 0.9500 .
N2 C14 1.486(3) .
N2 C13 1.488(2) .
N2 C15 1.508(3) .
C2 C7 1.402(3) .
C2 C3 1.499(3) .
C3 C4 1.557(3) .
C3 C10 1.580(3) .
C3 H3A 1.0000 .
C4 C5 1.547(3) .
C4 H4A 0.9900 .
C4 H4B 0.9900 .
C5 C6 1.523(3) .
C5 C10 1.567(3) .
C5 H5A 1.0000 .
C6 C7 1.518(3) .
C6 H6A 0.9900 .
C6 H6B 0.9900 .
C7 C8 1.381(3) .
C8 C9 1.389(3) .
C8 H8A 0.9500 .
C9 C13 1.506(3) 4
C10 C11 1.514(4) .
C10 C12 1.533(3) .
C11 H11A 0.9800 .
C11 H11B 0.9800 .
C11 H11C 0.9800 .
C12 H12A 0.9800 .
C12 H12B 0.9800 .
C12 H12C 0.9800 .
C13 C9 1.506(3) 4
C13 H13A 0.9900 .
C13 H13B 0.9900 .
C14 H14A 0.9800 .
C14 H14B 0.9800 .
C14 H14C 0.9800 .
C15 C15 1.525(4) 4
C15 C16 1.544(3) .
C15 H15A 1.0000 .
C16 C17 1.540(4) .
C16 H16A 0.9900 .
C16 H16B 0.9900 .
C17 C17 1.518(6) 4
C17 H17A 0.9900 .
C17 H17B 0.9900 .
S1 O3 1.416(4) .
S1 O2 1.445(4) .
S1 C18 1.884(8) .
C18 F2 1.245(10) .
C18 F1 1.331(9) .
C18 F3 1.363(10) .
S1' O2' 1.445(5) .
S1' O3' 1.447(5) .
S1' C18' 1.737(6) .
C18' F3' 1.3887(10) .
C18' F1' 1.3888(10) .
C18' F2' 1.3889(11) .

loop_
_geom_torsion_atom_site_label_1
_geom_torsion_atom_site_label_2
_geom_torsion_atom_site_label_3
_geom_torsion_atom_site_label_4
_geom_torsion
_geom_torsion_site_symmetry_1
_geom_torsion_site_symmetry_4
O1 Fe1 N1 C1 101.45(17) 4 .
O1 Fe1 N1 C1 9.10(17) . .
N1 Fe1 N1 C1 -124.83(17) 4 .
N2 Fe1 N1 C1 -86.33(17) . .
N2 Fe1 N1 C1 -163.93(18) 4 .
O1 Fe1 N1 C9 -76.29(15) 4 .
O1 Fe1 N1 C9 -168.65(15) . .
N1 Fe1 N1 C9 57.42(14) 4 .
N2 Fe1 N1 C9 95.92(14) . .
N2 Fe1 N1 C9 18.32(14) 4 .
O1 Fe1 O1 S1' 141.0(7) 4 .
N1 Fe1 O1 S1' -123.9(6) . .
N1 Fe1 O1 S1' 52.4(6) 4 .
N2 Fe1 O1 S1' -25.6(7) . .
N2 Fe1 O1 S1' -97.7(6) 4 .
O1 Fe1 O1 S1 102.6(3) 4 .
N1 Fe1 O1 S1 -162.3(3) . .
N1 Fe1 O1 S1 14.0(3) 4 .
N2 Fe1 O1 S1 -64.0(3) . .
N2 Fe1 O1 S1 -136.1(2) 4 .
C9 N1 C1 C2 1.0(3) . .
Fe1 N1 C1 C2 -176.63(14) . .
O1 Fe1 N2 C14 -175.9(2) 4 .
O1 Fe1 N2 C14 -55.01(12) . .
N1 Fe1 N2 C14 34.23(13) . .
N1 Fe1 N2 C14 -149.08(13) 4 .
N2 Fe1 N2 C14 109.91(13) 4 .
O1 Fe1 N2 C13 -57.7(3) 4 .
O1 Fe1 N2 C13 63.16(13) . .
N1 Fe1 N2 C13 152.41(12) . .
N1 Fe1 N2 C13 -30.91(12) 4 .
N2 Fe1 N2 C13 -131.92(14) 4 .
O1 Fe1 N2 C15 60.3(3) 4 .
O1 Fe1 N2 C15 -178.88(12) . .
N1 Fe1 N2 C15 -89.63(13) . .
N1 Fe1 N2 C15 87.05(13) 4 .
N2 Fe1 N2 C15 -13.96(10) 4 .
N1 C1 C2 C7 1.4(3) . .
N1 C1 C2 C3 -179.2(2) . .
C1 C2 C3 C4 -131.5(2) . .
C7 C2 C3 C4 47.9(2) . .
C1 C2 C3 C10 135.41(19) . .
C7 C2 C3 C10 -45.2(2) . .
C2 C3 C4 C5 -82.67(19) . .
C10 C3 C4 C5 27.12(15) . .
C3 C4 C5 C6 83.76(18) . .
C3 C4 C5 C10 -27.35(16) . .
C4 C5 C6 C7 -45.9(2) . .
C10 C5 C6 C7 49.7(2) . .
C1 C2 C7 C8 -3.1(3) . .
C3 C2 C7 C8 177.51(19) . .
C1 C2 C7 C6 178.78(18) . .
C3 C2 C7 C6 -0.6(3) . .
C5 C6 C7 C8 -179.01(19) . .
C5 C6 C7 C2 -1.0(3) . .
C2 C7 C8 C9 2.3(3) . .
C6 C7 C8 C9 -179.63(19) . .
C1 N1 C9 C8 -1.9(3) . .
Fe1 N1 C9 C8 176.10(15) . .
C1 N1 C9 C13 -178.82(18) . 4
Fe1 N1 C9 C13 -0.9(2) . 4
C7 C8 C9 N1 0.2(3) . .
C7 C8 C9 C13 176.98(19) . 4
C6 C5 C10 C11 38.2(3) . .
C4 C5 C10 C11 148.2(2) . .
C6 C5 C10 C12 165.6(2) . .
C4 C5 C10 C12 -84.3(2) . .
C6 C5 C10 C3 -83.06(19) . .
C4 C5 C10 C3 26.98(15) . .
C2 C3 C10 C11 -40.2(3) . .
C4 C3 C10 C11 -146.4(2) . .
C2 C3 C10 C12 -169.0(2) . .
C4 C3 C10 C12 84.8(2) . .
C2 C3 C10 C5 79.38(18) . .
C4 C3 C10 C5 -26.79(16) . .
C14 N2 C13 C9 157.46(17) . 4
C15 N2 C13 C9 -77.2(2) . 4
Fe1 N2 C13 C9 39.73(18) . 4
C14 N2 C15 C15 -81.7(2) . 4
C13 N2 C15 C15 154.6(2) . 4
Fe1 N2 C15 C15 40.0(2) . 4
C14 N2 C15 C16 44.4(2) . .
C13 N2 C15 C16 -79.3(2) . .
Fe1 N2 C15 C16 166.11(16) . .
N2 C15 C16 C17 -179.0(2) . .
C15 C15 C16 C17 -53.8(3) 4 .
C15 C16 C17 C17 58.4(4) . 4
S1' O1 S1 O3 -160.2(5) . .
Fe1 O1 S1 O3 -5.9(4) . .
S1' O1 S1 O2 -16.6(3) . .
Fe1 O1 S1 O2 137.7(3) . .
S1' O1 S1 C18 89.5(4) . .
Fe1 O1 S1 C18 -116.2(4) . .
O3 S1 C18 F2 -178.5(5) . .
O2 S1 C18 F2 58.7(6) . .
O1 S1 C18 F2 -61.4(6) . .
O3 S1 C18 F1 56.3(6) . .
O2 S1 C18 F1 -66.5(7) . .
O1 S1 C18 F1 173.5(6) . .
O3 S1 C18 F3 -56.5(6) . .
O2 S1 C18 F3 -179.3(5) . .
O1 S1 C18 F3 60.6(6) . .
S1 O1 S1' O2' 86.4(4) . .
Fe1 O1 S1' O2' 25.2(8) . .
S1 O1 S1' O3' -141.9(5) . .
Fe1 O1 S1' O3' 156.9(6) . .
S1 O1 S1' C18' -26.0(3) . .
Fe1 O1 S1' C18' -87.3(6) . .
O1 S1' C18' F3' -67.0(4) . .
O2' S1' C18' F3' 178.8(4) . .
O3' S1' C18' F3' 55.4(4) . .
O1 S1' C18' F1' 174.7(4) . .
O2' S1' C18' F1' 60.5(5) . .
O3' S1' C18' F1' -62.9(4) . .
O1 S1' C18' F2' 54.0(4) . .
O2' S1' C18' F2' -60.3(4) . .
O3' S1' C18' F2' 176.4(4) . .

loop_
_platon_squeeze_void_nr
_platon_squeeze_void_average_x
_platon_squeeze_void_average_y
_platon_squeeze_void_average_z
_platon_squeeze_void_volume
_platon_squeeze_void_count_electrons
_platon_squeeze_void_content
1 0.000 0.000 -0.014 1199 131 ' '
